data_4065803
loop_
_publ_author_name
'Latreche, Sa\"ida'
'Schaper, Frank'

_publ_section_title
;
 Chromium(III) Bis(diketiminate) Complexes
;
_journal_issue 9
_journal_name_full Organometallics
_journal_page_first 2180
_journal_paper_doi 10.1021/om100144y
_journal_volume 29
_journal_year 2010
_chemical_compound_source 'Synthesized by the authors. See text'
_chemical_formula_moiety 'C57 H63 Cr N6'
_chemical_formula_sum 'C57 H63 Cr N6'
_chemical_formula_weight 884.13
_chemical_name_systematic
; 
 ? 
;
_space_group_IT_number 14
_symmetry_cell_setting monoclinic
_symmetry_space_group_name_Hall '-P 2ybc'
_symmetry_space_group_name_H-M 'P 1 21/c 1'
_atom_sites_solution_hydrogens geom
_atom_sites_solution_primary direct
_atom_sites_solution_secondary difmap
_audit_creation_method SHELXL-97
_cell_angle_alpha 90
_cell_angle_beta 92.399(2)
_cell_angle_gamma 90
_cell_formula_units_Z 4
_cell_length_a 11.0625(6)
_cell_length_b 23.6978(13)
_cell_length_c 21.5716(11)
_cell_measurement_reflns_used 6248
_cell_measurement_temperature 150
_cell_measurement_theta_max 49.65
_cell_measurement_theta_min 2.77
_cell_volume 5650.2(5)
_computing_cell_refinement 'SAINT V7.34A (Bruker AXS, 2006b)'
_computing_data_collection 'APEX2 v2.1-0 (Bruker AXS, 2006a)'
_computing_data_reduction 'SAINT V7.34A (Bruker AXS, 2006b)'
_computing_molecular_graphics 'SHELXTL v6.12 (Bruker AXS, 2001)'
_computing_publication_material 'UdMX (Maris, 2004)'
_computing_structure_refinement 'SHELXL97 (Sheldrick, 2008)'
_computing_structure_solution 'SHELXS97 (Sheldrick, 2008)'
_diffrn_ambient_temperature 150
_diffrn_detector_area_resol_mean 8.3
_diffrn_measured_fraction_theta_full 0.982
_diffrn_measured_fraction_theta_max 0.982
_diffrn_measurement_device_type 'Bruker Microstar'
_diffrn_measurement_method \w
_diffrn_radiation_monochromator 'Helios optics'
_diffrn_radiation_source 'Rotating Anode'
_diffrn_radiation_type CuK\a
_diffrn_radiation_wavelength 1.54178
_diffrn_reflns_av_R_equivalents 0.091
_diffrn_reflns_av_sigmaI/netI 0.0841
_diffrn_reflns_limit_h_max 11
_diffrn_reflns_limit_h_min -11
_diffrn_reflns_limit_k_max 25
_diffrn_reflns_limit_k_min -25
_diffrn_reflns_limit_l_max 18
_diffrn_reflns_limit_l_min -23
_diffrn_reflns_number 69584
_diffrn_reflns_theta_full 55.60
_diffrn_reflns_theta_max 55.60
_diffrn_reflns_theta_min 2.77
_exptl_absorpt_coefficient_mu 1.947
_exptl_absorpt_correction_T_max 0.9618
_exptl_absorpt_correction_T_min 0.7851
_exptl_absorpt_correction_type multi-scan
_exptl_absorpt_process_details 'Sadabs (Sheldrick, 1996)'
_exptl_crystal_colour green
_exptl_crystal_density_diffrn 1.039
_exptl_crystal_density_method 'not measured'
_exptl_crystal_description plate
_exptl_crystal_F_000 1884
_exptl_crystal_size_max 0.04
_exptl_crystal_size_mid 0.04
_exptl_crystal_size_min 0.02
_platon_squeeze_details
;
Attempts to  model disordered solvent molecules
were unsuccessful. PLATON/SQUEEZE  was used to correct
the data for the presence of the disordered solvent.
A potential solvent volume of 1247.5 \%A^3^, 
22.1 % of the total unit-cell volume, was found.
328 electrons per unit cell worth of scattering were located
in the void. The reported structure is based on the 
PLATON/SQUEEZE corrected data. The actual solvent content is
unknown, so several quantities calculated like empirical formula, density, 
absorption coefficient, F(000) etc. may be incorrect.

Ref:  Sluis, P. van der & Spek, A.L. (1990). Acta Cryst. A46, 194-201.
;
_refine_diff_density_max 0.152
_refine_diff_density_min -0.321
_refine_diff_density_rms 0.036
_refine_ls_extinction_method none
_refine_ls_goodness_of_fit_ref 0.854
_refine_ls_hydrogen_treatment constr
_refine_ls_matrix_type full
_refine_ls_number_parameters 583
_refine_ls_number_reflns 7129
_refine_ls_number_restraints 0
_refine_ls_restrained_S_all 0.854
_refine_ls_R_factor_all 0.0726
_refine_ls_R_factor_gt 0.0396
_refine_ls_shift/su_max 0.001
_refine_ls_shift/su_mean 0.000
_refine_ls_structure_factor_coef Fsqd
_refine_ls_weighting_details 'calc w=1/[\s^2^(Fo^2^)+(0.0383P)^2^] where P=(Fo^2^+2Fc^2^)/3'
_refine_ls_weighting_scheme calc
_refine_ls_wR_factor_gt 0.0781
_refine_ls_wR_factor_ref 0.0840
_reflns_number_gt 4475
_reflns_number_total 7129
_reflns_threshold_expression I>2\s(I)
_cod_data_source_file om100144y_si_001.cif
_cod_data_source_block saida18
_cod_depositor_comments
;
The following automatic conversions were performed:

'_symmetry_cell_setting' value 'Monoclinic' changed to 'monoclinic'
according to /home/saulius/struct/CIF-dictionaries/cif_core.dic
dictionary named 'cif_core.dic' version 2.4.1 from
2010-06-29.

'_geom_bond_publ_flag' value 'Y' changed to 'y'
according to /home/saulius/struct/CIF-dictionaries/cif_core.dic
dictionary named 'cif_core.dic' version 2.4.1 from 2010-06-29 (72
times).

'_geom_angle_publ_flag' value 'Y' changed to 'y' according
to /home/saulius/struct/CIF-dictionaries/cif_core.dic dictionary
named 'cif_core.dic' version 2.4.1 from 2010-06-29 (108
times).

'_geom_torsion_publ_flag' value 'Y' changed to 'y' according
to /home/saulius/struct/CIF-dictionaries/cif_core.dic dictionary
named 'cif_core.dic' version 2.4.1 from 2010-06-29 (156 times).

Automatic conversion script
Id: cif_fix_values 1715 2011-07-08 13:25:40Z adriana 
;
_cod_original_sg_symbol_H-M P21/c
_cod_database_code 4065803

loop_
_symmetry_equiv_pos_as_xyz
'x, y, z'
'-x, y+1/2, -z+1/2'
'-x, -y, -z'
'x, -y-1/2, z-1/2'

loop_
_atom_site_label
_atom_site_type_symbol
_atom_site_fract_x
_atom_site_fract_y
_atom_site_fract_z
_atom_site_U_iso_or_equiv
_atom_site_adp_type
_atom_site_occupancy
_atom_site_symmetry_multiplicity
_atom_site_calc_flag
_atom_site_refinement_flags
Cr1 Cr 0.67450(4) 0.16221(2) 0.37514(2) 0.02849(14) Uani 1 1 d .
N1 N 0.72995(18) 0.08474(10) 0.33717(10) 0.0288(6) Uani 1 1 d .
N2 N 0.62858(18) 0.12027(10) 0.45683(10) 0.0294(6) Uani 1 1 d .
N3 N 0.83663(19) 0.18138(10) 0.42072(9) 0.0294(6) Uani 1 1 d .
N4 N 0.61609(19) 0.23959(9) 0.40826(9) 0.0291(6) Uani 1 1 d .
N5 N 0.72480(19) 0.20693(9) 0.29718(10) 0.0295(6) Uani 1 1 d .
N6 N 0.51263(19) 0.15045(10) 0.32687(10) 0.0292(6) Uani 1 1 d .
C1 C 0.7388(3) -0.01950(12) 0.32808(13) 0.0405(8) Uani 1 1 d .
H1A H 0.8194 -0.0184 0.3110 0.061 Uiso 1 1 calc R
H1B H 0.6775 -0.0231 0.2942 0.061 Uiso 1 1 calc R
H1C H 0.7334 -0.0519 0.3561 0.061 Uiso 1 1 calc R
C2 C 0.7173(2) 0.03441(13) 0.36360(13) 0.0307(7) Uani 1 1 d .
C3 C 0.6830(2) 0.02606(12) 0.42496(13) 0.0330(8) Uani 1 1 d .
H3A H 0.6855 -0.0120 0.4388 0.040 Uiso 1 1 calc R
C4 C 0.6458(2) 0.06539(13) 0.46869(13) 0.0321(7) Uani 1 1 d .
C5 C 0.6282(2) 0.04139(12) 0.53265(12) 0.0385(8) Uani 1 1 d .
H5A H 0.5465 0.0504 0.5456 0.058 Uiso 1 1 calc R
H5B H 0.6880 0.0579 0.5622 0.058 Uiso 1 1 calc R
H5C H 0.6386 0.0003 0.5316 0.058 Uiso 1 1 calc R
C11 C 1.0171(2) 0.24207(13) 0.43715(13) 0.0415(8) Uani 1 1 d .
H11A H 1.0395 0.2253 0.4775 0.062 Uiso 1 1 calc R
H11B H 1.0345 0.2826 0.4383 0.062 Uiso 1 1 calc R
H11C H 1.0638 0.2242 0.4049 0.062 Uiso 1 1 calc R
C12 C 0.8828(2) 0.23302(13) 0.42273(12) 0.0322(7) Uani 1 1 d .
C13 C 0.8146(2) 0.28132(12) 0.40905(12) 0.0346(8) Uani 1 1 d .
H13A H 0.8582 0.3151 0.4019 0.041 Uiso 1 1 calc R
C14 C 0.6875(3) 0.28487(12) 0.40479(12) 0.0327(8) Uani 1 1 d .
C15 C 0.6352(3) 0.34355(12) 0.39413(14) 0.0440(8) Uani 1 1 d .
H15A H 0.5707 0.3419 0.3616 0.066 Uiso 1 1 calc R
H15B H 0.6991 0.3691 0.3812 0.066 Uiso 1 1 calc R
H15C H 0.6021 0.3575 0.4327 0.066 Uiso 1 1 calc R
C21 C 0.6924(3) 0.29643(12) 0.23806(13) 0.0438(8) Uani 1 1 d .
H21A H 0.7588 0.3135 0.2630 0.066 Uiso 1 1 calc R
H21B H 0.6257 0.3235 0.2330 0.066 Uiso 1 1 calc R
H21C H 0.7210 0.2862 0.1972 0.066 Uiso 1 1 calc R
C22 C 0.6485(3) 0.24411(12) 0.27036(12) 0.0324(7) Uani 1 1 d .
C23 C 0.5221(2) 0.23705(12) 0.27040(12) 0.0305(7) Uani 1 1 d .
H23A H 0.4744 0.2676 0.2547 0.037 Uiso 1 1 calc R
C24 C 0.4594(2) 0.19008(13) 0.29104(12) 0.0312(7) Uani 1 1 d .
C25 C 0.3258(2) 0.18725(12) 0.27300(13) 0.0405(8) Uani 1 1 d .
H25A H 0.3078 0.1512 0.2523 0.061 Uiso 1 1 calc R
H25B H 0.3045 0.2184 0.2447 0.061 Uiso 1 1 calc R
H25C H 0.2786 0.1903 0.3103 0.061 Uiso 1 1 calc R
C30 C 0.7594(2) 0.08270(12) 0.27104(12) 0.0322(7) Uani 1 1 d .
H30A H 0.7391 0.1198 0.2524 0.039 Uiso 1 1 calc R
H30B H 0.7058 0.0544 0.2502 0.039 Uiso 1 1 calc R
C31 C 0.8890(2) 0.06867(11) 0.25595(13) 0.0305(7) Uani 1 1 d .
C32 C 0.9851(3) 0.06862(12) 0.29851(13) 0.0363(8) Uani 1 1 d .
H32A H 0.9719 0.0772 0.3407 0.044 Uiso 1 1 calc R
C33 C 1.1011(3) 0.05628(13) 0.28066(15) 0.0454(9) Uani 1 1 d .
H33A H 1.1661 0.0561 0.3109 0.055 Uiso 1 1 calc R
C34 C 1.1235(3) 0.04437(14) 0.22036(16) 0.0497(9) Uani 1 1 d .
H34A H 1.2033 0.0363 0.2084 0.060 Uiso 1 1 calc R
C35 C 1.0284(3) 0.04429(15) 0.17720(15) 0.0575(10) Uani 1 1 d .
H35A H 1.0427 0.0362 0.1350 0.069 Uiso 1 1 calc R
C36 C 0.9119(3) 0.05591(13) 0.19471(14) 0.0457(9) Uani 1 1 d .
H36A H 0.8470 0.0551 0.1645 0.055 Uiso 1 1 calc R
C40 C 0.5988(2) 0.15468(12) 0.51109(12) 0.0321(7) Uani 1 1 d .
H40A H 0.6180 0.1945 0.5017 0.039 Uiso 1 1 calc R
H40B H 0.6529 0.1430 0.5465 0.039 Uiso 1 1 calc R
C41 C 0.4697(2) 0.15229(12) 0.53188(13) 0.0308(7) Uani 1 1 d .
C42 C 0.3750(3) 0.12913(12) 0.49680(13) 0.0359(8) Uani 1 1 d .
H42A H 0.3902 0.1119 0.4581 0.043 Uiso 1 1 calc R
C43 C 0.2576(3) 0.13075(13) 0.51734(15) 0.0406(8) Uani 1 1 d .
H43A H 0.1936 0.1145 0.4926 0.049 Uiso 1 1 calc R
C44 C 0.2333(3) 0.15534(14) 0.57233(15) 0.0454(9) Uani 1 1 d .
H44A H 0.1527 0.1566 0.5858 0.054 Uiso 1 1 calc R
C45 C 0.3266(3) 0.17850(13) 0.60848(14) 0.0476(9) Uani 1 1 d .
H45A H 0.3103 0.1958 0.6470 0.057 Uiso 1 1 calc R
C46 C 0.4438(3) 0.17657(12) 0.58867(14) 0.0407(8) Uani 1 1 d .
H46A H 0.5076 0.1920 0.6142 0.049 Uiso 1 1 calc R
C50 C 0.9101(2) 0.13421(12) 0.44430(12) 0.0310(7) Uani 1 1 d .
H50A H 0.9939 0.1398 0.4311 0.037 Uiso 1 1 calc R
H50B H 0.8791 0.0992 0.4242 0.037 Uiso 1 1 calc R
C51 C 0.9145(2) 0.12519(13) 0.51407(13) 0.0304(7) Uani 1 1 d .
C52 C 0.9425(3) 0.07171(14) 0.53536(15) 0.0436(8) Uani 1 1 d .
H52A H 0.9567 0.0425 0.5064 0.052 Uiso 1 1 calc R
C53 C 0.9503(3) 0.05979(16) 0.59874(17) 0.0590(10) Uani 1 1 d .
H53A H 0.9697 0.0228 0.6128 0.071 Uiso 1 1 calc R
C54 C 0.9298(3) 0.1018(2) 0.64031(16) 0.0596(11) Uani 1 1 d .
H54A H 0.9341 0.0939 0.6835 0.071 Uiso 1 1 calc R
C55 C 0.9032(3) 0.15533(17) 0.62003(15) 0.0490(9) Uani 1 1 d .
H55A H 0.8906 0.1845 0.6493 0.059 Uiso 1 1 calc R
C56 C 0.8944(2) 0.16719(14) 0.55680(14) 0.0375(8) Uani 1 1 d .
H56A H 0.8746 0.2043 0.5430 0.045 Uiso 1 1 calc R
C60 C 0.4864(2) 0.25049(12) 0.41749(12) 0.0330(7) Uani 1 1 d .
H60A H 0.4446 0.2136 0.4177 0.040 Uiso 1 1 calc R
H60B H 0.4539 0.2715 0.3808 0.040 Uiso 1 1 calc R
C61 C 0.4512(3) 0.28242(11) 0.47459(13) 0.0309(7) Uani 1 1 d .
C62 C 0.5297(3) 0.29784(12) 0.52368(14) 0.0395(8) Uani 1 1 d .
H62A H 0.6133 0.2889 0.5222 0.047 Uiso 1 1 calc R
C63 C 0.4876(3) 0.32604(13) 0.57462(14) 0.0461(9) Uani 1 1 d .
H63A H 0.5427 0.3361 0.6077 0.055 Uiso 1 1 calc R
C64 C 0.3679(3) 0.33963(14) 0.57813(14) 0.0503(9) Uani 1 1 d .
H64A H 0.3395 0.3590 0.6132 0.060 Uiso 1 1 calc R
C65 C 0.2890(3) 0.32452(14) 0.52951(15) 0.0528(10) Uani 1 1 d .
H65A H 0.2056 0.3337 0.5312 0.063 Uiso 1 1 calc R
C66 C 0.3299(3) 0.29636(13) 0.47887(14) 0.0432(9) Uani 1 1 d .
H66A H 0.2740 0.2862 0.4461 0.052 Uiso 1 1 calc R
C70 C 0.8535(2) 0.21132(12) 0.28164(12) 0.0337(8) Uani 1 1 d .
H70A H 0.8997 0.1836 0.3075 0.040 Uiso 1 1 calc R
H70B H 0.8825 0.2493 0.2943 0.040 Uiso 1 1 calc R
C71 C 0.8861(3) 0.20225(12) 0.21501(13) 0.0327(8) Uani 1 1 d .
C72 C 1.0077(3) 0.20530(13) 0.20213(15) 0.0452(9) Uani 1 1 d .
H72A H 1.0653 0.2135 0.2348 0.054 Uiso 1 1 calc R
C73 C 1.0467(3) 0.19680(14) 0.14355(16) 0.0542(10) Uani 1 1 d .
H73A H 1.1304 0.1995 0.1359 0.065 Uiso 1 1 calc R
C74 C 0.9644(3) 0.18418(14) 0.09505(15) 0.0533(10) Uani 1 1 d .
H74A H 0.9911 0.1780 0.0543 0.064 Uiso 1 1 calc R
C75 C 0.8434(3) 0.18078(13) 0.10721(14) 0.0460(9) Uani 1 1 d .
H75A H 0.7861 0.1722 0.0745 0.055 Uiso 1 1 calc R
C76 C 0.8042(3) 0.18971(12) 0.16653(14) 0.0386(8) Uani 1 1 d .
H76A H 0.7204 0.1872 0.1741 0.046 Uiso 1 1 calc R
C80 C 0.4462(2) 0.09721(11) 0.33546(12) 0.0299(7) Uani 1 1 d .
H80A H 0.3611 0.1065 0.3437 0.036 Uiso 1 1 calc R
H80B H 0.4814 0.0779 0.3727 0.036 Uiso 1 1 calc R
C81 C 0.4470(2) 0.05648(12) 0.28151(13) 0.0301(7) Uani 1 1 d .
C82 C 0.4189(3) 0.00052(14) 0.29196(15) 0.0440(8) Uani 1 1 d .
H82A H 0.4000 -0.0113 0.3325 0.053 Uiso 1 1 calc R
C83 C 0.4181(3) -0.03879(14) 0.24375(19) 0.0575(10) Uani 1 1 d .
H83A H 0.3979 -0.0770 0.2516 0.069 Uiso 1 1 calc R
C84 C 0.4463(3) -0.02232(16) 0.18486(17) 0.0549(10) Uani 1 1 d .
H84A H 0.4463 -0.0491 0.1521 0.066 Uiso 1 1 calc R
C85 C 0.4744(3) 0.03275(15) 0.17413(15) 0.0443(9) Uani 1 1 d .
H85A H 0.4938 0.0442 0.1335 0.053 Uiso 1 1 calc R
C86 C 0.4751(2) 0.07244(13) 0.22172(14) 0.0350(8) Uani 1 1 d .
H86A H 0.4949 0.1106 0.2133 0.042 Uiso 1 1 calc R

loop_
_atom_site_aniso_label
_atom_site_aniso_U_11
_atom_site_aniso_U_22
_atom_site_aniso_U_33
_atom_site_aniso_U_23
_atom_site_aniso_U_13
_atom_site_aniso_U_12
Cr1 0.0220(3) 0.0307(3) 0.0328(3) 0.0028(3) 0.0008(2) -0.0001(2)
N1 0.0237(14) 0.0316(16) 0.0310(15) 0.0054(12) 0.0019(11) 0.0013(11)
N2 0.0241(14) 0.0346(17) 0.0296(15) 0.0011(13) 0.0011(11) -0.0013(12)
N3 0.0223(13) 0.0320(16) 0.0337(15) 0.0044(12) -0.0008(11) 0.0002(12)
N4 0.0212(14) 0.0307(15) 0.0352(14) 0.0042(12) -0.0014(11) -0.0004(12)
N5 0.0242(14) 0.0307(15) 0.0336(14) 0.0034(12) 0.0016(11) 0.0022(12)
N6 0.0252(14) 0.0317(16) 0.0306(14) 0.0024(12) 0.0010(11) -0.0002(12)
C1 0.0397(19) 0.034(2) 0.048(2) 0.0028(16) 0.0007(15) 0.0000(15)
C2 0.0210(17) 0.032(2) 0.039(2) -0.0001(17) -0.0016(14) 0.0002(14)
C3 0.0321(18) 0.0243(19) 0.043(2) 0.0086(16) 0.0027(15) 0.0001(14)
C4 0.0206(17) 0.035(2) 0.041(2) 0.0070(18) -0.0003(14) -0.0072(15)
C5 0.0330(18) 0.042(2) 0.041(2) 0.0135(16) 0.0048(15) 0.0004(16)
C11 0.0272(18) 0.047(2) 0.050(2) -0.0005(17) -0.0016(15) -0.0050(16)
C12 0.0263(18) 0.039(2) 0.0310(18) 0.0008(16) 0.0024(14) -0.0053(17)
C13 0.028(2) 0.032(2) 0.0433(19) 0.0077(15) 0.0010(15) -0.0041(15)
C14 0.034(2) 0.032(2) 0.0328(18) -0.0002(15) 0.0015(15) -0.0018(16)
C15 0.0414(19) 0.031(2) 0.060(2) 0.0016(17) 0.0058(16) -0.0005(16)
C21 0.040(2) 0.038(2) 0.053(2) 0.0122(17) 0.0051(16) 0.0007(16)
C22 0.039(2) 0.0266(19) 0.0314(18) 0.0025(15) 0.0037(15) -0.0036(16)
C23 0.0248(19) 0.031(2) 0.0359(18) 0.0044(15) 0.0011(14) 0.0063(15)
C24 0.0277(18) 0.034(2) 0.0314(18) -0.0038(16) -0.0018(15) 0.0040(16)
C25 0.0274(18) 0.045(2) 0.049(2) 0.0011(16) -0.0081(15) -0.0004(15)
C30 0.0319(19) 0.0316(19) 0.0330(19) 0.0018(14) 0.0027(14) -0.0002(14)
C31 0.0270(19) 0.0302(19) 0.0345(19) -0.0015(15) 0.0048(15) 0.0021(14)
C32 0.0309(19) 0.041(2) 0.0367(19) 0.0003(15) 0.0034(16) 0.0015(16)
C33 0.033(2) 0.057(2) 0.047(2) 0.0023(18) 0.0007(17) -0.0003(17)
C34 0.033(2) 0.064(3) 0.053(2) -0.0014(19) 0.0096(19) 0.0062(18)
C35 0.050(2) 0.081(3) 0.042(2) -0.0087(19) 0.014(2) 0.013(2)
C36 0.041(2) 0.056(2) 0.040(2) -0.0049(17) 0.0021(17) 0.0055(17)
C40 0.0252(17) 0.038(2) 0.0331(17) 0.0034(16) -0.0011(13) 0.0015(15)
C41 0.0268(18) 0.036(2) 0.0302(18) 0.0047(15) 0.0021(15) 0.0015(15)
C42 0.033(2) 0.038(2) 0.0366(19) 0.0047(16) 0.0043(16) 0.0003(16)
C43 0.0254(19) 0.051(2) 0.046(2) 0.0100(18) 0.0040(16) -0.0033(16)
C44 0.0276(19) 0.060(2) 0.049(2) 0.014(2) 0.0103(17) 0.0055(18)
C45 0.044(2) 0.058(3) 0.041(2) 0.0006(17) 0.0142(18) 0.0050(19)
C46 0.035(2) 0.048(2) 0.039(2) 0.0007(17) 0.0003(16) -0.0021(16)
C50 0.0204(16) 0.038(2) 0.0341(19) 0.0012(15) 0.0004(13) 0.0005(15)
C51 0.0166(16) 0.041(2) 0.0334(19) 0.0015(17) -0.0003(14) 0.0027(15)
C52 0.040(2) 0.045(2) 0.045(2) 0.0036(18) -0.0047(16) 0.0074(17)
C53 0.062(2) 0.060(3) 0.054(3) 0.018(2) -0.008(2) 0.004(2)
C54 0.041(2) 0.100(4) 0.038(2) 0.018(3) 0.0000(18) -0.001(2)
C55 0.0319(19) 0.080(3) 0.036(2) -0.008(2) 0.0067(15) 0.006(2)
C56 0.0224(17) 0.048(2) 0.042(2) -0.0006(18) 0.0015(14) 0.0042(16)
C60 0.0241(18) 0.0348(19) 0.0401(19) 0.0030(16) -0.0012(14) 0.0009(15)
C61 0.0325(19) 0.0287(19) 0.0317(18) 0.0016(15) 0.0018(15) -0.0016(15)
C62 0.0311(19) 0.039(2) 0.048(2) -0.0046(18) -0.0014(17) 0.0037(16)
C63 0.042(2) 0.054(2) 0.042(2) -0.0122(18) -0.0039(17) 0.0017(18)
C64 0.045(2) 0.064(2) 0.042(2) -0.0155(19) 0.0098(18) -0.001(2)
C65 0.0306(19) 0.076(3) 0.052(2) -0.014(2) 0.0106(18) 0.0053(18)
C66 0.029(2) 0.061(2) 0.040(2) -0.0068(18) 0.0042(16) -0.0010(17)
C70 0.0238(18) 0.040(2) 0.0379(19) 0.0065(15) 0.0060(14) -0.0007(14)
C71 0.0268(19) 0.0322(19) 0.039(2) 0.0095(15) 0.0028(16) 0.0021(15)
C72 0.032(2) 0.060(2) 0.044(2) 0.0046(18) 0.0032(16) -0.0005(17)
C73 0.030(2) 0.085(3) 0.048(2) -0.002(2) 0.0103(19) 0.0019(19)
C74 0.049(2) 0.069(3) 0.043(2) 0.0072(18) 0.0170(19) 0.0116(19)
C75 0.043(2) 0.056(2) 0.039(2) 0.0061(17) -0.0003(17) 0.0073(17)
C76 0.0300(19) 0.044(2) 0.042(2) 0.0075(16) 0.0045(17) 0.0071(15)
C80 0.0242(17) 0.0321(19) 0.0335(18) 0.0080(16) 0.0018(14) -0.0016(15)
C81 0.0193(17) 0.0296(19) 0.041(2) 0.0032(17) -0.0043(14) -0.0028(14)
C82 0.045(2) 0.036(2) 0.051(2) 0.0065(18) -0.0045(16) -0.0061(17)
C83 0.062(2) 0.028(2) 0.081(3) 0.002(2) -0.007(2) -0.0072(18)
C84 0.057(2) 0.044(3) 0.062(3) -0.016(2) -0.008(2) -0.0019(19)
C85 0.039(2) 0.050(2) 0.043(2) -0.0064(19) -0.0024(16) 0.0033(18)
C86 0.0322(19) 0.032(2) 0.040(2) 0.0014(17) -0.0011(15) -0.0006(15)

loop_
_atom_type_symbol
_atom_type_description
_atom_type_scat_dispersion_real
_atom_type_scat_dispersion_imag
_atom_type_scat_source
C C 0.0181 0.0091 'International Tables Vol C Tables 4.2.6.8 and 6.1.1.4'
H H 0.0000 0.0000 'International Tables Vol C Tables 4.2.6.8 and 6.1.1.4'
N N 0.0311 0.0180 'International Tables Vol C Tables 4.2.6.8 and 6.1.1.4'
O O 0.0492 0.0322 'International Tables Vol C Tables 4.2.6.8 and 6.1.1.4'
Cr Cr -0.1635 2.4439 'International Tables Vol C Tables 4.2.6.8 and 6.1.1.4'

loop_
_geom_angle_atom_site_label_1
_geom_angle_atom_site_label_2
_geom_angle_atom_site_label_3
_geom_angle
_geom_angle_publ_flag
N6 CR1 N3 174.84(10) y
N6 CR1 N4 90.98(8) y
N3 CR1 N4 85.31(9) y
N6 CR1 N5 85.20(8) y
N3 CR1 N5 90.94(8) y
N4 CR1 N5 85.76(9) y
N6 CR1 N2 97.16(8) y
N3 CR1 N2 86.58(8) y
N4 CR1 N2 92.25(9) y
N5 CR1 N2 176.95(9) y
N6 CR1 N1 86.94(8) y
N3 CR1 N1 96.64(8) y
N4 CR1 N1 177.17(8) y
N5 CR1 N1 92.14(9) y
N2 CR1 N1 89.91(9) y
C2 N1 C30 114.6(2) y
C2 N1 CR1 125.09(19) y
C30 N1 CR1 118.84(17) y
C4 N2 C40 114.9(2) y
C4 N2 CR1 125.60(19) y
C40 N2 CR1 118.25(18) y
C12 N3 C50 119.1(2) y
C12 N3 CR1 123.07(18) y
C50 N3 CR1 117.26(17) y
C14 N4 C60 116.5(2) y
C14 N4 CR1 119.70(18) y
C60 N4 CR1 121.12(17) y
C22 N5 C70 116.9(2) y
C22 N5 CR1 119.99(18) y
C70 N5 CR1 120.71(16) y
C24 N6 C80 117.6(2) y
C24 N6 CR1 123.49(19) y
C80 N6 CR1 118.74(16) y
C2 C1 H1A 109.5 ?
C2 C1 H1B 109.5 ?
H1A C1 H1B 109.5 ?
C2 C1 H1C 109.5 ?
H1A C1 H1C 109.5 ?
H1B C1 H1C 109.5 ?
N1 C2 C3 124.5(3) y
N1 C2 C1 121.2(3) y
C3 C2 C1 114.3(3) y
C4 C3 C2 129.7(3) y
C4 C3 H3A 115.1 ?
C2 C3 H3A 115.1 ?
N2 C4 C3 124.2(3) y
N2 C4 C5 121.2(3) y
C3 C4 C5 114.7(3) y
C4 C5 H5A 109.5 ?
C4 C5 H5B 109.5 ?
H5A C5 H5B 109.5 ?
C4 C5 H5C 109.5 ?
H5A C5 H5C 109.5 ?
H5B C5 H5C 109.5 ?
C12 C11 H11A 109.5 ?
C12 C11 H11B 109.5 ?
H11A C11 H11B 109.5 ?
C12 C11 H11C 109.5 ?
H11A C11 H11C 109.5 ?
H11B C11 H11C 109.5 ?
N3 C12 C13 123.1(3) y
N3 C12 C11 120.6(3) y
C13 C12 C11 116.3(3) y
C12 C13 C14 126.3(3) y
C12 C13 H13A 116.8 ?
C14 C13 H13A 116.8 ?
N4 C14 C13 122.7(3) y
N4 C14 C15 121.4(3) y
C13 C14 C15 116.0(3) y
C14 C15 H15A 109.5 ?
C14 C15 H15B 109.5 ?
H15A C15 H15B 109.5 ?
C14 C15 H15C 109.5 ?
H15A C15 H15C 109.5 ?
H15B C15 H15C 109.5 ?
C22 C21 H21A 109.5 ?
C22 C21 H21B 109.5 ?
H21A C21 H21B 109.5 ?
C22 C21 H21C 109.5 ?
H21A C21 H21C 109.5 ?
H21B C21 H21C 109.5 ?
N5 C22 C23 122.1(3) y
N5 C22 C21 122.1(3) y
C23 C22 C21 115.8(3) y
C24 C23 C22 127.1(3) y
C24 C23 H23A 116.5 ?
C22 C23 H23A 116.5 ?
N6 C24 C23 122.1(2) y
N6 C24 C25 121.3(3) y
C23 C24 C25 116.5(2) y
C24 C25 H25A 109.5 ?
C24 C25 H25B 109.5 ?
H25A C25 H25B 109.5 ?
C24 C25 H25C 109.5 ?
H25A C25 H25C 109.5 ?
H25B C25 H25C 109.5 ?
N1 C30 C31 117.5(2) y
N1 C30 H30A 107.9 ?
C31 C30 H30A 107.9 ?
N1 C30 H30B 107.9 ?
C31 C30 H30B 107.9 ?
H30A C30 H30B 107.2 ?
C32 C31 C36 117.9(3) y
C32 C31 C30 124.6(3) y
C36 C31 C30 117.6(2) y
C31 C32 C33 120.9(3) y
C31 C32 H32A 119.5 ?
C33 C32 H32A 119.5 ?
C34 C33 C32 121.0(3) y
C34 C33 H33A 119.5 ?
C32 C33 H33A 119.5 ?
C33 C34 C35 118.8(3) y
C33 C34 H34A 120.6 ?
C35 C34 H34A 120.6 ?
C34 C35 C36 120.6(3) y
C34 C35 H35A 119.7 ?
C36 C35 H35A 119.7 ?
C35 C36 C31 120.8(3) y
C35 C36 H36A 119.6 ?
C31 C36 H36A 119.6 ?
N2 C40 C41 117.3(2) y
N2 C40 H40A 108 ?
C41 C40 H40A 108 ?
N2 C40 H40B 108 ?
C41 C40 H40B 108 ?
H40A C40 H40B 107.2 ?
C42 C41 C46 117.8(3) y
C42 C41 C40 123.8(3) y
C46 C41 C40 118.4(3) y
C41 C42 C43 120.8(3) y
C41 C42 H42A 119.6 ?
C43 C42 H42A 119.6 ?
C44 C43 C42 120.8(3) y
C44 C43 H43A 119.6 ?
C42 C43 H43A 119.6 ?
C43 C44 C45 119.5(3) y
C43 C44 H44A 120.2 ?
C45 C44 H44A 120.2 ?
C44 C45 C46 120.1(3) y
C44 C45 H45A 120 ?
C46 C45 H45A 120 ?
C45 C46 C41 121.0(3) y
C45 C46 H46A 119.5 ?
C41 C46 H46A 119.5 ?
N3 C50 C51 116.5(2) y
N3 C50 H50A 108.2 ?
C51 C50 H50A 108.2 ?
N3 C50 H50B 108.2 ?
C51 C50 H50B 108.2 ?
H50A C50 H50B 107.3 ?
C52 C51 C56 118.7(3) y
C52 C51 C50 117.2(3) y
C56 C51 C50 124.1(3) y
C51 C52 C53 121.1(3) y
C51 C52 H52A 119.5 ?
C53 C52 H52A 119.5 ?
C54 C53 C52 119.4(3) y
C54 C53 H53A 120.3 ?
C52 C53 H53A 120.3 ?
C53 C54 C55 120.3(3) y
C53 C54 H54A 119.8 ?
C55 C54 H54A 119.8 ?
C54 C55 C56 120.3(3) y
C54 C55 H55A 119.8 ?
C56 C55 H55A 119.8 ?
C51 C56 C55 120.1(3) y
C51 C56 H56A 119.9 ?
C55 C56 H56A 119.9 ?
N4 C60 C61 118.8(2) y
N4 C60 H60A 107.6 ?
C61 C60 H60A 107.6 ?
N4 C60 H60B 107.6 ?
C61 C60 H60B 107.6 ?
H60A C60 H60B 107 ?
C66 C61 C62 117.5(3) y
C66 C61 C60 117.2(3) y
C62 C61 C60 125.3(3) y
C63 C62 C61 120.8(3) y
C63 C62 H62A 119.6 ?
C61 C62 H62A 119.6 ?
C64 C63 C62 121.1(3) y
C64 C63 H63A 119.5 ?
C62 C63 H63A 119.5 ?
C63 C64 C65 118.6(3) y
C63 C64 H64A 120.7 ?
C65 C64 H64A 120.7 ?
C66 C65 C64 120.7(3) y
C66 C65 H65A 119.6 ?
C64 C65 H65A 119.6 ?
C65 C66 C61 121.3(3) y
C65 C66 H66A 119.3 ?
C61 C66 H66A 119.3 ?
N5 C70 C71 118.4(2) y
N5 C70 H70A 107.7 ?
C71 C70 H70A 107.7 ?
N5 C70 H70B 107.7 ?
C71 C70 H70B 107.7 ?
H70A C70 H70B 107.1 ?
C72 C71 C76 118.0(3) y
C72 C71 C70 117.1(3) y
C76 C71 C70 125.0(3) y
C73 C72 C71 121.6(3) y
C73 C72 H72A 119.2 ?
C71 C72 H72A 119.2 ?
C72 C73 C74 120.4(3) y
C72 C73 H73A 119.8 ?
C74 C73 H73A 119.8 ?
C75 C74 C73 118.7(3) y
C75 C74 H74A 120.6 ?
C73 C74 H74A 120.6 ?
C74 C75 C76 120.8(3) y
C74 C75 H75A 119.6 ?
C76 C75 H75A 119.6 ?
C75 C76 C71 120.6(3) y
C75 C76 H76A 119.7 ?
C71 C76 H76A 119.7 ?
N6 C80 C81 115.5(2) y
N6 C80 H80A 108.4 ?
C81 C80 H80A 108.4 ?
N6 C80 H80B 108.4 ?
C81 C80 H80B 108.4 ?
H80A C80 H80B 107.5 ?
C82 C81 C86 118.2(3) y
C82 C81 C80 118.6(3) y
C86 C81 C80 123.3(3) y
C81 C82 C83 120.9(3) y
C81 C82 H82A 119.6 ?
C83 C82 H82A 119.6 ?
C84 C83 C82 120.2(3) y
C84 C83 H83A 119.9 ?
C82 C83 H83A 119.9 ?
C85 C84 C83 119.3(3) y
C85 C84 H84A 120.3 ?
C83 C84 H84A 120.3 ?
C84 C85 C86 121.0(3) y
C84 C85 H85A 119.5 ?
C86 C85 H85A 119.5 ?
C81 C86 C85 120.4(3) y
C81 C86 H86A 119.8 ?
C85 C86 H86A 119.8 ?

loop_
_geom_bond_atom_site_label_1
_geom_bond_atom_site_label_2
_geom_bond_distance
_geom_bond_publ_flag
Cr1 N6 2.052(2) y
Cr1 N3 2.060(2) y
Cr1 N4 2.081(2) y
Cr1 N5 2.083(2) y
Cr1 N2 2.104(2) y
Cr1 N1 2.112(2) y
N1 C2 1.332(3) y
N1 C30 1.477(3) y
N2 C4 1.338(3) y
N2 C40 1.475(3) y
N3 C12 1.326(3) y
N3 C50 1.461(3) y
N4 C14 1.337(3) y
N4 C60 1.479(3) y
N5 C22 1.336(3) y
N5 C70 1.480(3) y
N6 C24 1.337(3) y
N6 C80 1.475(3) y
C1 C2 1.514(4) y
C1 H1a 0.98 ?
C1 H1b 0.98 ?
C1 H1c 0.98 ?
C2 C3 1.406(4) y
C3 C4 1.400(4) y
C3 H3a 0.95 ?
C4 C5 1.512(4) y
C5 H5a 0.98 ?
C5 H5b 0.98 ?
C5 H5c 0.98 ?
C11 C12 1.520(3) y
C11 H11a 0.98 ?
C11 H11b 0.98 ?
C11 H11c 0.98 ?
C12 C13 1.396(4) y
C13 C14 1.407(4) y
C13 H13a 0.95 ?
C14 C15 1.520(4) y
C15 H15a 0.98 ?
C15 H15b 0.98 ?
C15 H15c 0.98 ?
C21 C22 1.512(4) y
C21 H21a 0.98 ?
C21 H21b 0.98 ?
C21 H21c 0.98 ?
C22 C23 1.408(4) y
C23 C24 1.394(4) y
C23 H23a 0.95 ?
C24 C25 1.514(4) y
C25 H25a 0.98 ?
C25 H25b 0.98 ?
C25 H25c 0.98 ?
C30 C31 1.520(3) y
C30 H30a 0.99 ?
C30 H30b 0.99 ?
C31 C32 1.376(3) y
C31 C36 1.389(4) y
C32 C33 1.386(4) y
C32 H32a 0.95 ?
C33 C34 1.364(4) y
C33 H33a 0.95 ?
C34 C35 1.375(4) y
C34 H34a 0.95 ?
C35 C36 1.385(4) y
C35 H35a 0.95 ?
C36 H36a 0.95 ?
C40 C41 1.515(3) y
C40 H40a 0.99 ?
C40 H40b 0.99 ?
C41 C42 1.381(3) y
C41 C46 1.394(4) y
C42 C43 1.390(4) y
C42 H42a 0.95 ?
C43 C44 1.359(4) y
C43 H43a 0.95 ?
C44 C45 1.381(4) y
C44 H44a 0.95 ?
C45 C46 1.382(4) y
C45 H45a 0.95 ?
C46 H46a 0.95 ?
C50 C51 1.519(4) y
C50 H50a 0.99 ?
C50 H50b 0.99 ?
C51 C52 1.379(4) y
C51 C56 1.381(4) y
C52 C53 1.395(4) y
C52 H52a 0.95 ?
C53 C54 1.365(4) y
C53 H53a 0.95 ?
C54 C55 1.370(4) y
C54 H54a 0.95 ?
C55 C56 1.392(4) y
C55 H55a 0.95 ?
C56 H56a 0.95 ?
C60 C61 1.511(4) y
C60 H60a 0.99 ?
C60 H60b 0.99 ?
C61 C66 1.389(4) y
C61 C62 1.390(4) y
C62 C63 1.383(4) y
C62 H62a 0.95 ?
C63 C64 1.369(4) y
C63 H63a 0.95 ?
C64 C65 1.383(4) y
C64 H64a 0.95 ?
C65 C66 1.373(4) y
C65 H65a 0.95 ?
C66 H66a 0.95 ?
C70 C71 1.512(4) y
C70 H70a 0.99 ?
C70 H70b 0.99 ?
C71 C72 1.387(4) y
C71 C76 1.387(4) y
C72 C73 1.367(4) y
C72 H72a 0.95 ?
C73 C74 1.390(4) y
C73 H73a 0.95 ?
C74 C75 1.377(4) y
C74 H74a 0.95 ?
C75 C76 1.384(4) y
C75 H75a 0.95 ?
C76 H76a 0.95 ?
C80 C81 1.512(4) y
C80 H80a 0.99 ?
C80 H80b 0.99 ?
C81 C82 1.383(4) y
C81 C86 1.392(4) y
C82 C83 1.396(4) y
C82 H82a 0.95 ?
C83 C84 1.377(4) y
C83 H83a 0.95 ?
C84 C85 1.363(4) y
C84 H84a 0.95 ?
C85 C86 1.392(4) y
C85 H85a 0.95 ?
C86 H86a 0.95 ?

loop_
_geom_torsion_atom_site_label_1
_geom_torsion_atom_site_label_2
_geom_torsion_atom_site_label_3
_geom_torsion_atom_site_label_4
_geom_torsion
_geom_torsion_publ_flag
N6 CR1 N1 C2 -91.5(2) y
N3 CR1 N1 C2 92.3(2) y
N5 CR1 N1 C2 -176.5(2) y
N2 CR1 N1 C2 5.7(2) y
N6 CR1 N1 C30 73.69(18) y
N3 CR1 N1 C30 -102.59(18) y
N5 CR1 N1 C30 -11.39(18) y
N2 CR1 N1 C30 170.87(17) y
N6 CR1 N2 C4 90.5(2) y
N3 CR1 N2 C4 -93.1(2) y
N4 CR1 N2 C4 -178.2(2) y
N1 CR1 N2 C4 3.6(2) y
N6 CR1 N2 C40 -103.19(17) y
N3 CR1 N2 C40 73.24(17) y
N4 CR1 N2 C40 -11.92(17) y
N1 CR1 N2 C40 169.90(17) y
N4 CR1 N3 C12 -38.3(2) y
N5 CR1 N3 C12 47.4(2) y
N2 CR1 N3 C12 -130.9(2) y
N1 CR1 N3 C12 139.6(2) y
N4 CR1 N3 C50 150.15(18) y
N5 CR1 N3 C50 -124.18(18) y
N2 CR1 N3 C50 57.61(18) y
N1 CR1 N3 C50 -31.91(18) y
N6 CR1 N4 C14 -131.7(2) y
N3 CR1 N4 C14 44.73(19) y
N5 CR1 N4 C14 -46.57(19) y
N2 CR1 N4 C14 131.10(19) y
N6 CR1 N4 C60 29.19(19) y
N3 CR1 N4 C60 -154.40(19) y
N5 CR1 N4 C60 114.31(19) y
N2 CR1 N4 C60 -68.02(18) y
N6 CR1 N5 C22 44.9(2) y
N3 CR1 N5 C22 -131.6(2) y
N4 CR1 N5 C22 -46.4(2) y
N1 CR1 N5 C22 131.7(2) y
N6 CR1 N5 C70 -153.2(2) y
N3 CR1 N5 C70 30.3(2) y
N4 CR1 N5 C70 115.5(2) y
N1 CR1 N5 C70 -66.4(2) y
N4 CR1 N6 C24 47.3(2) y
N5 CR1 N6 C24 -38.4(2) y
N2 CR1 N6 C24 139.7(2) y
N1 CR1 N6 C24 -130.8(2) y
N4 CR1 N6 C80 -127.92(19) y
N5 CR1 N6 C80 146.41(19) y
N2 CR1 N6 C80 -35.53(19) y
N1 CR1 N6 C80 54.00(19) y
C30 N1 C2 C3 -176.4(2) y
CR1 N1 C2 C3 -10.7(4) y
C30 N1 C2 C1 3.1(3) y
CR1 N1 C2 C1 168.87(18) y
N1 C2 C3 C4 6.0(5) y
C1 C2 C3 C4 -173.6(3) y
C40 N2 C4 C3 -175.4(2) y
CR1 N2 C4 C3 -8.6(4) y
C40 N2 C4 C5 3.4(3) y
CR1 N2 C4 C5 170.09(17) y
C2 C3 C4 N2 4.7(5) y
C2 C3 C4 C5 -174.1(2) y
C50 N3 C12 C13 -171.2(2) y
CR1 N3 C12 C13 17.4(4) y
C50 N3 C12 C11 12.0(4) y
CR1 N3 C12 C11 -159.37(18) y
N3 C12 C13 C14 14.8(4) y
C11 C12 C13 C14 -168.4(3) y
C60 N4 C14 C13 166.4(2) y
CR1 N4 C14 C13 -31.8(3) y
C60 N4 C14 C15 -15.3(4) y
CR1 N4 C14 C15 146.5(2) y
C12 C13 C14 N4 -6.2(4) y
C12 C13 C14 C15 175.5(3) y
C70 N5 C22 C23 165.9(2) y
CR1 N5 C22 C23 -31.5(3) y
C70 N5 C22 C21 -14.1(4) y
CR1 N5 C22 C21 148.5(2) y
N5 C22 C23 C24 -7.2(4) y
C21 C22 C23 C24 172.8(3) y
C80 N6 C24 C23 -167.7(2) y
CR1 N6 C24 C23 17.0(4) y
C80 N6 C24 C25 14.9(4) y
CR1 N6 C24 C25 -160.42(19) y
C22 C23 C24 N6 15.9(4) y
C22 C23 C24 C25 -166.6(3) y
C2 N1 C30 C31 -77.2(3) y
CR1 N1 C30 C31 116.1(2) y
N1 C30 C31 C32 -13.3(4) y
N1 C30 C31 C36 167.7(2) y
C36 C31 C32 C33 0.1(4) y
C30 C31 C32 C33 -178.8(3) y
C31 C32 C33 C34 0.6(5) y
C32 C33 C34 C35 -0.6(5) y
C33 C34 C35 C36 -0.2(5) y
C34 C35 C36 C31 0.9(5) y
C32 C31 C36 C35 -0.9(4) y
C30 C31 C36 C35 178.2(3) y
C4 N2 C40 C41 -78.7(3) y
CR1 N2 C40 C41 113.5(2) y
N2 C40 C41 C42 -13.0(4) y
N2 C40 C41 C46 169.4(2) y
C46 C41 C42 C43 0.8(4) y
C40 C41 C42 C43 -176.8(3) y
C41 C42 C43 C44 0.2(4) y
C42 C43 C44 C45 -0.6(5) y
C43 C44 C45 C46 0.0(5) y
C44 C45 C46 C41 1.1(5) y
C42 C41 C46 C45 -1.4(4) y
C40 C41 C46 C45 176.3(3) y
C12 N3 C50 C51 81.4(3) y
CR1 N3 C50 C51 -106.7(2) y
N3 C50 C51 C52 156.4(2) y
N3 C50 C51 C56 -24.8(4) y
C56 C51 C52 C53 0.1(4) y
C50 C51 C52 C53 179.0(3) y
C51 C52 C53 C54 0.0(5) y
C52 C53 C54 C55 -0.7(5) y
C53 C54 C55 C56 1.2(5) y
C52 C51 C56 C55 0.3(4) y
C50 C51 C56 C55 -178.5(2) y
C54 C55 C56 C51 -1.0(4) y
C14 N4 C60 C61 -59.5(3) y
CR1 N4 C60 C61 139.1(2) y
N4 C60 C61 C66 174.3(2) y
N4 C60 C61 C62 -7.2(4) y
C66 C61 C62 C63 -0.1(4) y
C60 C61 C62 C63 -178.6(3) y
C61 C62 C63 C64 -0.1(5) y
C62 C63 C64 C65 0.0(5) y
C63 C64 C65 C66 0.2(5) y
C64 C65 C66 C61 -0.4(5) y
C62 C61 C66 C65 0.3(4) y
C60 C61 C66 C65 178.9(3) y
C22 N5 C70 C71 -62.6(3) y
CR1 N5 C70 C71 135.0(2) y
N5 C70 C71 C72 -178.5(3) y
N5 C70 C71 C76 -0.3(4) y
C76 C71 C72 C73 0.6(5) y
C70 C71 C72 C73 178.9(3) y
C71 C72 C73 C74 -0.7(5) y
C72 C73 C74 C75 0.4(5) y
C73 C74 C75 C76 0.0(5) y
C74 C75 C76 C71 0.0(5) y
C72 C71 C76 C75 -0.2(4) y
C70 C71 C76 C75 -178.4(3) y
C24 N6 C80 C81 77.0(3) y
CR1 N6 C80 C81 -107.5(2) y
N6 C80 C81 C82 161.3(2) y
N6 C80 C81 C86 -18.3(4) y
C86 C81 C82 C83 -0.4(4) y
C80 C81 C82 C83 179.9(2) y
C81 C82 C83 C84 0.6(5) y
C82 C83 C84 C85 -0.4(5) y
C83 C84 C85 C86 0.1(5) y
C82 C81 C86 C85 0.1(4) y
C80 C81 C86 C85 179.8(2) y
C84 C85 C86 C81 0.0(4) y

loop_
_platon_squeeze_void_nr
_platon_squeeze_void_average_x
_platon_squeeze_void_average_y
_platon_squeeze_void_average_z
_platon_squeeze_void_volume
_platon_squeeze_void_count_electrons
1 -0.003 0.000 0.000 623.4 164.0
2 0.003 0.500 0.500 623.3 163.8
